data_7026242
loop_
_publ_author_name
'Yang, Pei-Pei'
'Song, Xue-Yan'
'Liu, Rui-Na'
'Li, Li-Cun'
'Liao, Dai-Zheng'

_publ_section_title
;
 Syntheses, crystal structures and magnetic properties of a novel family
 of penta-manganese complexes derived from an assembly system containing
 polydentate hydroxy-rich Schiff-base ligands.
;
_journal_issue 27
_journal_name_full 'Dalton transactions (Cambridge, England : 2003)'
_journal_page_first 6285
_journal_page_last 6294
_journal_paper_doi 10.1039/c0dt00291g
_journal_volume 39
_journal_year 2010
_chemical_formula_sum 'C44.5 H52 Br8 Mn5 N4 O21'
_chemical_formula_weight 1892.88
_chemical_name_systematic
;
?
;
_space_group_IT_number 14
_symmetry_cell_setting monoclinic
_symmetry_space_group_name_Hall '-P 2ybc'
_symmetry_space_group_name_H-M 'P 1 21/c 1'
_atom_sites_solution_hydrogens geom
_atom_sites_solution_primary direct
_atom_sites_solution_secondary difmap
_audit_creation_method SHELXL-97
_cell_angle_alpha 90.00
_cell_angle_beta 110.03(3)
_cell_angle_gamma 90.00
_cell_formula_units_Z 4
_cell_length_a 23.399(5)
_cell_length_b 13.029(3)
_cell_length_c 23.618(5)
_cell_measurement_reflns_used 15581
_cell_measurement_temperature 113(2)
_cell_measurement_theta_max 27.880
_cell_measurement_theta_min 1.750
_cell_volume 6765(3)
_computing_cell_refinement crystalclear
_computing_data_collection crystalclear
_computing_data_reduction crystalclear
_computing_molecular_graphics 'Bruker SHELXTL'
_computing_publication_material 'Bruker SHELXTL'
_computing_structure_refinement 'SHELXL-97 (Sheldrick, 1997)'
_computing_structure_solution 'SHELXS-97 (Sheldrick, 1990)'
_diffrn_ambient_temperature 113(2)
_diffrn_measured_fraction_theta_full 0.994
_diffrn_measured_fraction_theta_max 0.994
_diffrn_measurement_device_type 'rigaku saturn'
_diffrn_measurement_method '\w scans'
_diffrn_radiation_monochromator confocal
_diffrn_radiation_source 'rotating anode'
_diffrn_radiation_type MoK\a
_diffrn_radiation_wavelength 0.71073
_diffrn_reflns_av_R_equivalents 0.0685
_diffrn_reflns_av_sigmaI/netI 0.0672
_diffrn_reflns_limit_h_max 27
_diffrn_reflns_limit_h_min -25
_diffrn_reflns_limit_k_max 15
_diffrn_reflns_limit_k_min -15
_diffrn_reflns_limit_l_max 18
_diffrn_reflns_limit_l_min -28
_diffrn_reflns_number 44885
_diffrn_reflns_theta_full 25.02
_diffrn_reflns_theta_max 25.02
_diffrn_reflns_theta_min 1.84
_diffrn_standards_decay_% 0
_diffrn_standards_interval_count 0
_diffrn_standards_interval_time 0
_diffrn_standards_number 0
_exptl_absorpt_coefficient_mu 5.700
_exptl_absorpt_correction_T_max 0.5479
_exptl_absorpt_correction_T_min 0.3952
_exptl_absorpt_correction_type multi-scan
_exptl_absorpt_process_details crystalclear
_exptl_crystal_colour black
_exptl_crystal_density_diffrn 1.858
_exptl_crystal_density_method 'not measured'
_exptl_crystal_description block
_exptl_crystal_F_000 3680
_exptl_crystal_size_max 0.20
_exptl_crystal_size_mid 0.18
_exptl_crystal_size_min 0.12
_refine_diff_density_max 1.413
_refine_diff_density_min -1.732
_refine_diff_density_rms 0.153
_refine_ls_extinction_method none
_refine_ls_goodness_of_fit_ref 1.068
_refine_ls_hydrogen_treatment constr
_refine_ls_matrix_type full
_refine_ls_number_parameters 826
_refine_ls_number_reflns 11860
_refine_ls_number_restraints 88
_refine_ls_restrained_S_all 1.076
_refine_ls_R_factor_all 0.0934
_refine_ls_R_factor_gt 0.0676
_refine_ls_shift/su_max 0.001
_refine_ls_shift/su_mean 0.000
_refine_ls_structure_factor_coef Fsqd
_refine_ls_weighting_details 'calc w=1/[\s^2^(Fo^2^)+(0.0898P)^2^+21.8147P] where P=(Fo^2^+2Fc^2^)/3'
_refine_ls_weighting_scheme calc
_refine_ls_wR_factor_gt 0.1688
_refine_ls_wR_factor_ref 0.1874
_reflns_number_gt 8796
_reflns_number_total 11860
_reflns_threshold_expression >2sigma(I)
_cod_data_source_file c0dt00291g.txt
_cod_data_source_block r81022d
_cod_depositor_comments
;
The following automatic conversions were performed:

'_symmetry_cell_setting' value 'Monoclinic' changed to 'monoclinic'
according to /home/saulius/struct/CIF-dictionaries/cif_core.dic
dictionary named 'cif_core.dic' version 2.4.2 from
2011-04-26.

'_exptl_absorpt_correction_type' value 'MULTI-SCAN'
changed to 'multi-scan' according to
/home/saulius/struct/CIF-dictionaries/cif_core.dic dictionary named
'cif_core.dic' version 2.4.2 from
2011-04-26.

'_refine_ls_hydrogen_treatment' value 'CONSTR' changed
to 'constr' according to
/home/saulius/struct/CIF-dictionaries/cif_core.dic dictionary named
'cif_core.dic' version 2.4.2 from 2011-04-26.

Automatic conversion script
Id: cif_fix_values 1891 2012-01-12 08:04:46Z andrius 
;
_cod_original_cell_volume 6765(2)
_cod_original_sg_symbol_H-M P2(1)/c
_cod_original_formula_sum 'C44.50 H52 Br8 Mn5 N4 O21'
_cod_database_code 7026242

loop_
_symmetry_equiv_pos_as_xyz
'x, y, z'
'-x, y+1/2, -z+1/2'
'-x, -y, -z'
'x, -y-1/2, z-1/2'

loop_
_atom_site_label
_atom_site_type_symbol
_atom_site_fract_x
_atom_site_fract_y
_atom_site_fract_z
_atom_site_U_iso_or_equiv
_atom_site_adp_type
_atom_site_occupancy
_atom_site_symmetry_multiplicity
_atom_site_calc_flag
_atom_site_refinement_flags
_atom_site_disorder_assembly
_atom_site_disorder_group
Mn1 Mn 0.73215(5) 0.62655(8) 0.29426(5) 0.0298(3) Uani 1 1 d . . .
Mn2 Mn 0.84107(5) 0.62899(8) 0.39610(5) 0.0302(3) Uani 1 1 d . . .
Mn3 Mn 0.83671(5) 0.46407(8) 0.31017(5) 0.0310(3) Uani 1 1 d . . .
Mn4 Mn 0.70531(5) 0.70848(9) 0.42971(5) 0.0332(3) Uani 1 1 d . . .
Mn5 Mn 0.78278(5) 0.86377(8) 0.35042(5) 0.0322(3) Uani 1 1 d . . .
Br1 Br 0.51925(5) 0.91285(10) 0.60586(5) 0.0697(3) Uani 1 1 d . A .
Br2 Br 0.48782(13) 0.7479(7) 0.37565(17) 0.0586(14) Uani 0.615(18) 1 d PU A 1
Br2' Br 0.4957(3) 0.8030(12) 0.3656(3) 0.060(2) Uani 0.385(18) 1 d PU A 2
Br3 Br 0.68507(5) 0.19580(7) 0.24453(5) 0.0583(3) Uani 1 1 d . . .
Br4 Br 0.8511(3) -0.0265(2) 0.15703(16) 0.0724(14) Uani 0.683(19) 1 d PU B 3
Br4' Br 0.8209(12) -0.0263(8) 0.1464(6) 0.126(3) Uani 0.317(19) 1 d PU B 4
Br5 Br 0.84666(4) 0.54815(7) 0.14493(4) 0.0477(2) Uani 1 1 d . . .
Br6 Br 0.64811(5) 0.31309(13) 0.00401(6) 0.0930(5) Uani 1 1 d . . .
Br7 Br 0.95376(5) 0.82472(7) 0.29255(6) 0.0640(3) Uani 1 1 d . . .
Br8 Br 1.03003(4) 1.22929(7) 0.37042(4) 0.0498(2) Uani 1 1 d . . .
O1 O 0.6266(3) 0.7568(5) 0.4235(2) 0.0459(14) Uani 1 1 d . . .
O2 O 0.7862(2) 0.6557(4) 0.4504(2) 0.0324(11) Uani 1 1 d . . .
O3 O 0.7891(3) 0.3456(4) 0.2782(2) 0.0394(13) Uani 1 1 d . . .
O4 O 0.8882(2) 0.5779(4) 0.3355(2) 0.0344(12) Uani 1 1 d . . .
O5 O 0.7730(2) 0.5552(4) 0.2310(2) 0.0343(12) Uani 1 1 d . . .
O6 O 0.6784(2) 0.6523(4) 0.3505(2) 0.0364(12) Uani 1 1 d . . .
O7 O 0.8406(3) 0.8946(4) 0.3125(2) 0.0384(13) Uani 1 1 d . . .
O8 O 0.7273(2) 0.8536(4) 0.3936(2) 0.0365(12) Uani 1 1 d . . .
O9 O 0.8800(2) 0.3841(4) 0.3960(2) 0.0381(13) Uani 1 1 d . . .
O10 O 0.8877(2) 0.5244(4) 0.4544(2) 0.0385(12) Uani 1 1 d . . .
O11 O 0.9080(2) 0.7223(4) 0.4367(3) 0.0396(13) Uani 1 1 d . . .
O12 O 0.8604(3) 0.8702(4) 0.4391(2) 0.0395(13) Uani 1 1 d . . .
O13 O 0.7107(3) 0.8777(4) 0.2650(2) 0.0405(13) Uani 1 1 d . . .
O14 O 0.6834(2) 0.7186(4) 0.2307(2) 0.0370(12) Uani 1 1 d . . .
O15 O 0.7906(2) 0.7210(4) 0.3383(2) 0.0312(11) Uani 1 1 d . . .
O16 O 0.7849(2) 0.5292(4) 0.3481(2) 0.0298(11) Uani 1 1 d . . .
N1 N 0.7366(3) 0.7581(5) 0.5149(3) 0.0351(15) Uani 1 1 d . . .
N2 N 0.9020(3) 0.4181(5) 0.2802(3) 0.0373(15) Uani 1 1 d . . .
N3 N 0.6656(3) 0.5175(5) 0.2600(3) 0.0360(15) Uani 1 1 d . . .
N4 N 0.7775(3) 1.0141(5) 0.3649(3) 0.0363(15) Uani 1 1 d . . .
C1 C 0.6054(4) 0.7884(7) 0.4651(4) 0.043(2) Uani 1 1 d . A .
C2 C 0.5415(4) 0.8036(9) 0.4499(4) 0.063(3) Uani 1 1 d . . .
C3 C 0.5162(4) 0.8408(9) 0.4915(5) 0.066(3) Uani 1 1 d . A .
H3 H 0.4743 0.8498 0.4805 0.080 Uiso 1 1 calc R . .
C4 C 0.5542(4) 0.8641(7) 0.5493(4) 0.049(2) Uani 1 1 d . . .
C5 C 0.6150(4) 0.8476(6) 0.5664(4) 0.0424(19) Uani 1 1 d . A .
H5 H 0.6395 0.8616 0.6059 0.051 Uiso 1 1 calc R . .
C6 C 0.6417(4) 0.8094(6) 0.5250(4) 0.0371(18) Uani 1 1 d . . .
C7 C 0.7058(3) 0.7919(6) 0.5473(4) 0.0340(17) Uani 1 1 d . A .
H7 H 0.7268 0.8057 0.5877 0.041 Uiso 1 1 calc R . .
C8 C 0.8026(3) 0.7420(6) 0.5429(3) 0.0336(17) Uani 1 1 d . . .
H8A H 0.8138 0.7330 0.5861 0.040 Uiso 1 1 calc R . .
H8B H 0.8249 0.7999 0.5352 0.040 Uiso 1 1 calc R . .
C9 C 0.8156(4) 0.6461(6) 0.5139(3) 0.0393(18) Uani 1 1 d . . .
H9A H 0.8591 0.6380 0.5234 0.047 Uiso 1 1 calc R . .
H9B H 0.8003 0.5864 0.5287 0.047 Uiso 1 1 calc R . .
C10 C 0.8008(4) 0.2689(6) 0.2487(3) 0.0368(18) Uani 1 1 d . B .
C11 C 0.7596(5) 0.1866(7) 0.2294(4) 0.052(2) Uani 1 1 d . . .
C12 C 0.7724(6) 0.0993(7) 0.2014(4) 0.071(3) Uani 1 1 d . B .
H12 H 0.7445 0.0457 0.1899 0.085 Uiso 1 1 calc R . .
C13 C 0.8282(7) 0.0940(8) 0.1909(5) 0.073(3) Uani 1 1 d . . .
C14 C 0.8680(5) 0.1704(7) 0.2053(4) 0.058(3) Uani 1 1 d . B .
H14 H 0.9036 0.1664 0.1962 0.069 Uiso 1 1 calc R . .
C15 C 0.8555(4) 0.2596(6) 0.2352(4) 0.045(2) Uani 1 1 d . . .
C16 C 0.9024(4) 0.3346(6) 0.2513(3) 0.0378(18) Uani 1 1 d . B .
H16 H 0.9362 0.3223 0.2401 0.045 Uiso 1 1 calc R . .
C17 C 0.9534(4) 0.4924(7) 0.2946(4) 0.044(2) Uani 1 1 d . . .
H17A H 0.9487 0.5378 0.2607 0.053 Uiso 1 1 calc R . .
H17B H 0.9920 0.4566 0.3043 0.053 Uiso 1 1 calc R . .
C18 C 0.9506(3) 0.5520(6) 0.3482(4) 0.0395(19) Uani 1 1 d . . .
H18A H 0.9655 0.5106 0.3844 0.047 Uiso 1 1 calc R . .
H18B H 0.9752 0.6136 0.3540 0.047 Uiso 1 1 calc R . .
C19 C 0.7445(3) 0.5041(5) 0.1814(3) 0.0303(16) Uani 1 1 d . . .
C20 C 0.7699(4) 0.4883(6) 0.1355(4) 0.0378(18) Uani 1 1 d . . .
C21 C 0.7415(4) 0.4330(7) 0.0833(4) 0.051(2) Uani 1 1 d . . .
H21 H 0.7597 0.4260 0.0541 0.061 Uiso 1 1 calc R . .
C22 C 0.6865(4) 0.3889(8) 0.0755(4) 0.051(2) Uani 1 1 d . . .
C23 C 0.6593(4) 0.3993(7) 0.1186(4) 0.0425(19) Uani 1 1 d . . .
H23 H 0.6223 0.3670 0.1130 0.051 Uiso 1 1 calc R . .
C24 C 0.6862(3) 0.4572(6) 0.1702(3) 0.0348(17) Uani 1 1 d . . .
C25 C 0.6540(3) 0.4627(5) 0.2128(3) 0.0315(16) Uani 1 1 d . . .
H25 H 0.6202 0.4202 0.2044 0.038 Uiso 1 1 calc R . .
C26 C 0.6252(4) 0.5083(7) 0.2959(4) 0.047(2) Uani 1 1 d . . .
H26A H 0.6421 0.4598 0.3285 0.056 Uiso 1 1 calc R . .
H26B H 0.5855 0.4836 0.2707 0.056 Uiso 1 1 calc R . .
C27 C 0.6191(4) 0.6135(7) 0.3213(4) 0.048(2) Uani 1 1 d . . .
H27A H 0.5964 0.6593 0.2890 0.057 Uiso 1 1 calc R . .
H27B H 0.5976 0.6078 0.3497 0.057 Uiso 1 1 calc R . .
C28 C 0.8816(4) 0.9679(6) 0.3277(3) 0.0362(18) Uani 1 1 d . . .
C29 C 0.9390(4) 0.9556(6) 0.3211(4) 0.0400(19) Uani 1 1 d . . .
C30 C 0.9819(4) 1.0296(6) 0.3332(4) 0.0406(19) Uani 1 1 d . . .
H30 H 1.0188 1.0180 0.3275 0.049 Uiso 1 1 calc R . .
C31 C 0.9694(4) 1.1240(5) 0.3545(3) 0.0349(17) Uani 1 1 d . . .
C32 C 0.9157(4) 1.1413(5) 0.3640(3) 0.0341(17) Uani 1 1 d . . .
H32 H 0.9085 1.2045 0.3787 0.041 Uiso 1 1 calc R . .
C33 C 0.8717(4) 1.0646(5) 0.3519(3) 0.0349(17) Uani 1 1 d . . .
C34 C 0.8171(4) 1.0829(6) 0.3650(3) 0.0356(18) Uani 1 1 d . . .
H34 H 0.8096 1.1498 0.3744 0.043 Uiso 1 1 calc R . .
C35 C 0.7240(4) 1.0363(6) 0.3825(4) 0.044(2) Uani 1 1 d . . .
H35A H 0.6873 1.0399 0.3474 0.053 Uiso 1 1 calc R . .
H35B H 0.7291 1.1007 0.4043 0.053 Uiso 1 1 calc R . .
C36 C 0.7211(4) 0.9471(6) 0.4227(4) 0.043(2) Uani 1 1 d . . .
H36A H 0.7535 0.9529 0.4613 0.052 Uiso 1 1 calc R . .
H36B H 0.6825 0.9478 0.4295 0.052 Uiso 1 1 calc R . .
C37 C 0.8974(4) 0.4296(6) 0.4474(4) 0.0389(19) Uani 1 1 d . . .
C38 C 0.9355(5) 0.3732(7) 0.5022(4) 0.069(3) Uani 1 1 d . . .
H38A H 0.9773 0.3753 0.5047 0.103 Uiso 1 1 calc R . .
H38B H 0.9222 0.3031 0.4998 0.103 Uiso 1 1 calc R . .
H38C H 0.9315 0.4048 0.5374 0.103 Uiso 1 1 calc R . .
C39 C 0.9077(4) 0.8174(6) 0.4491(4) 0.0356(17) Uani 1 1 d . . .
C40 C 0.9681(4) 0.8678(7) 0.4771(5) 0.057(3) Uani 1 1 d . . .
H40A H 0.9836 0.8885 0.4461 0.085 Uiso 1 1 calc R . .
H40B H 0.9959 0.8203 0.5037 0.085 Uiso 1 1 calc R . .
H40C H 0.9637 0.9270 0.4994 0.085 Uiso 1 1 calc R . .
C41 C 0.6820(4) 0.8157(6) 0.2253(4) 0.0401(19) Uani 1 1 d . . .
C42 C 0.6418(5) 0.8569(7) 0.1657(4) 0.065(3) Uani 1 1 d . . .
H42A H 0.6646 0.8624 0.1389 0.098 Uiso 1 1 calc R . .
H42B H 0.6269 0.9234 0.1713 0.098 Uiso 1 1 calc R . .
H42C H 0.6080 0.8112 0.1487 0.098 Uiso 1 1 calc R . .
O17 O 0.6804(3) 0.5538(5) 0.4640(3) 0.0542(16) Uani 1 1 d D . .
H17 H 0.6775 0.5002 0.4371 0.065 Uiso 1 1 calc R . .
C43 C 0.6688(9) 0.5222(13) 0.5154(6) 0.129(6) Uani 1 1 d DU . .
H43A H 0.6679 0.5809 0.5396 0.194 Uiso 1 1 calc R . .
H43B H 0.7003 0.4760 0.5382 0.194 Uiso 1 1 calc R . .
H43C H 0.6302 0.4878 0.5038 0.194 Uiso 1 1 calc R . .
O18 O 0.7505(8) 0.4267(11) 0.4322(8) 0.050(5) Uani 0.50 1 d PDU C 1
C44 C 0.7383(8) 0.3276(12) 0.4088(8) 0.048(4) Uani 0.50 1 d PDU C 1
O18' O 0.7353(7) 0.4024(14) 0.4167(7) 0.052(4) Uani 0.50 1 d PU D 2
O19 O 0.8119(9) 0.2348(12) 0.4997(8) 0.096(6) Uani 0.50 1 d PD . .
C45 C 0.8209(13) 0.2861(18) 0.5549(9) 0.086(8) Uani 0.50 1 d PD . .
O20 O 0.5903(11) -0.1154(16) 0.2976(9) 0.109(7) Uani 0.50 1 d PD E 1
C46 C 0.5571(10) -0.026(2) 0.2747(15) 0.134(16) Uani 0.50 1 d PD E 1
O20' O 0.546(2) 0.068(3) 0.260(2) 0.121(15) Uani 0.25 1 d PU F 2
O21 O 0.7979(4) 0.7389(5) 0.6942(3) 0.0661(19) Uani 1 1 d . . .
O22 O 0.8687(11) 0.0593(16) 0.5122(9) 0.044(5) Uani 0.25 1 d PU . .
O23 O 0.5625(15) 0.243(3) 0.2912(16) 0.085(9) Uani 0.25 1 d PU . .
O24 O 0.5489(14) 0.355(2) 0.3763(13) 0.074(8) Uani 0.25 1 d PU . .

loop_
_atom_site_aniso_label
_atom_site_aniso_U_11
_atom_site_aniso_U_22
_atom_site_aniso_U_33
_atom_site_aniso_U_23
_atom_site_aniso_U_13
_atom_site_aniso_U_12
Mn1 0.0233(6) 0.0333(6) 0.0340(6) 0.0017(5) 0.0112(5) 0.0010(4)
Mn2 0.0241(6) 0.0301(6) 0.0360(6) -0.0014(5) 0.0099(5) 0.0019(4)
Mn3 0.0245(6) 0.0302(6) 0.0381(6) -0.0035(5) 0.0105(5) -0.0008(4)
Mn4 0.0263(6) 0.0442(7) 0.0308(6) 0.0020(5) 0.0121(5) 0.0041(5)
Mn5 0.0333(7) 0.0311(6) 0.0373(6) 0.0017(5) 0.0188(5) 0.0040(5)
Br1 0.0404(6) 0.1160(9) 0.0596(6) -0.0312(6) 0.0262(5) -0.0002(6)
Br2 0.0319(10) 0.097(4) 0.0421(12) -0.0152(15) 0.0065(7) 0.0120(14)
Br2' 0.0307(17) 0.098(6) 0.0504(18) -0.013(2) 0.0115(13) 0.020(2)
Br3 0.0490(6) 0.0475(5) 0.0611(6) 0.0126(4) -0.0036(5) -0.0180(4)
Br4 0.108(3) 0.0463(12) 0.0635(15) -0.0243(10) 0.0298(16) -0.0076(12)
Br4' 0.157(9) 0.108(4) 0.124(5) -0.080(4) 0.061(5) -0.022(5)
Br5 0.0353(5) 0.0623(5) 0.0509(5) 0.0145(4) 0.0216(4) -0.0015(4)
Br6 0.0512(7) 0.1643(14) 0.0657(7) -0.0587(8) 0.0228(6) -0.0200(7)
Br7 0.0697(7) 0.0408(5) 0.1096(9) -0.0195(5) 0.0668(7) -0.0075(4)
Br8 0.0406(5) 0.0429(5) 0.0622(6) 0.0003(4) 0.0130(4) -0.0072(4)
O1 0.034(3) 0.077(4) 0.028(3) -0.003(3) 0.012(2) 0.014(3)
O2 0.027(3) 0.040(3) 0.028(3) 0.000(2) 0.005(2) 0.002(2)
O3 0.042(3) 0.032(3) 0.039(3) -0.005(2) 0.008(3) 0.001(2)
O4 0.022(3) 0.033(3) 0.050(3) -0.003(2) 0.014(2) 0.000(2)
O5 0.031(3) 0.031(3) 0.042(3) 0.000(2) 0.013(2) -0.002(2)
O6 0.022(3) 0.051(3) 0.034(3) -0.003(2) 0.008(2) -0.002(2)
O7 0.045(3) 0.030(3) 0.049(3) -0.009(2) 0.027(3) -0.007(2)
O8 0.037(3) 0.034(3) 0.044(3) 0.001(2) 0.020(3) 0.009(2)
O9 0.032(3) 0.031(3) 0.046(3) 0.000(2) 0.006(3) 0.004(2)
O10 0.028(3) 0.039(3) 0.042(3) -0.002(2) 0.004(2) 0.005(2)
O11 0.029(3) 0.035(3) 0.052(3) -0.007(2) 0.009(3) 0.002(2)
O12 0.048(4) 0.032(3) 0.044(3) -0.005(2) 0.023(3) 0.000(2)
O13 0.041(3) 0.036(3) 0.043(3) 0.004(3) 0.013(3) 0.007(2)
O14 0.033(3) 0.037(3) 0.039(3) 0.003(2) 0.010(2) 0.003(2)
O15 0.030(3) 0.028(2) 0.036(3) 0.002(2) 0.012(2) 0.003(2)
O16 0.021(3) 0.034(3) 0.036(3) -0.001(2) 0.010(2) 0.000(2)
N1 0.030(4) 0.042(4) 0.035(3) 0.003(3) 0.013(3) 0.002(3)
N2 0.037(4) 0.038(4) 0.036(4) -0.007(3) 0.011(3) 0.001(3)
N3 0.027(4) 0.046(4) 0.037(4) 0.006(3) 0.013(3) 0.003(3)
N4 0.040(4) 0.036(3) 0.039(4) 0.004(3) 0.021(3) 0.009(3)
C1 0.034(5) 0.059(5) 0.040(5) 0.004(4) 0.018(4) 0.011(4)
C2 0.029(5) 0.108(8) 0.046(5) -0.018(5) 0.005(4) 0.013(5)
C3 0.024(5) 0.114(9) 0.062(6) -0.013(6) 0.015(5) 0.005(5)
C4 0.034(5) 0.072(6) 0.048(5) -0.011(4) 0.021(4) 0.009(4)
C5 0.037(5) 0.053(5) 0.043(5) -0.003(4) 0.021(4) 0.003(4)
C6 0.036(5) 0.037(4) 0.040(4) 0.003(3) 0.015(4) -0.002(3)
C7 0.023(4) 0.042(4) 0.037(4) 0.005(3) 0.010(3) 0.004(3)
C8 0.024(4) 0.041(4) 0.036(4) 0.007(3) 0.010(3) -0.002(3)
C9 0.036(5) 0.039(4) 0.037(4) 0.001(3) 0.005(4) 0.004(3)
C10 0.044(5) 0.031(4) 0.026(4) -0.003(3) 0.000(3) 0.001(3)
C11 0.062(6) 0.045(5) 0.037(5) 0.002(4) 0.000(4) -0.008(4)
C12 0.107(10) 0.043(5) 0.046(6) -0.010(4) 0.004(6) -0.023(6)
C13 0.126(11) 0.055(6) 0.047(6) -0.015(5) 0.042(7) -0.009(7)
C14 0.100(9) 0.042(5) 0.034(5) -0.007(4) 0.027(5) 0.007(5)
C15 0.060(6) 0.040(4) 0.036(4) -0.001(4) 0.017(4) 0.004(4)
C16 0.040(5) 0.045(5) 0.029(4) -0.003(3) 0.013(3) 0.004(4)
C17 0.025(4) 0.049(5) 0.057(5) -0.009(4) 0.013(4) -0.001(4)
C18 0.022(4) 0.055(5) 0.045(5) -0.007(4) 0.017(4) -0.002(3)
C19 0.029(4) 0.031(4) 0.029(4) 0.004(3) 0.008(3) 0.002(3)
C20 0.031(4) 0.045(4) 0.040(4) 0.012(4) 0.016(4) 0.006(3)
C21 0.036(5) 0.079(6) 0.041(5) -0.003(4) 0.018(4) 0.002(4)
C22 0.033(5) 0.078(6) 0.045(5) -0.016(5) 0.015(4) -0.002(4)
C23 0.024(4) 0.061(5) 0.039(4) -0.005(4) 0.007(3) -0.002(4)
C24 0.025(4) 0.042(4) 0.036(4) 0.004(3) 0.009(3) -0.002(3)
C25 0.028(4) 0.035(4) 0.029(4) 0.005(3) 0.005(3) -0.003(3)
C26 0.031(5) 0.068(6) 0.042(5) -0.001(4) 0.015(4) -0.015(4)
C27 0.034(5) 0.072(6) 0.043(5) -0.007(4) 0.020(4) -0.004(4)
C28 0.047(5) 0.031(4) 0.037(4) -0.001(3) 0.024(4) 0.002(3)
C29 0.041(5) 0.040(4) 0.048(5) -0.006(4) 0.028(4) 0.002(4)
C30 0.043(5) 0.037(4) 0.047(5) 0.000(4) 0.022(4) -0.003(4)
C31 0.035(5) 0.030(4) 0.036(4) 0.006(3) 0.008(3) 0.000(3)
C32 0.041(5) 0.027(4) 0.032(4) -0.001(3) 0.010(3) 0.006(3)
C33 0.038(5) 0.028(4) 0.040(4) 0.001(3) 0.015(4) 0.001(3)
C34 0.038(5) 0.033(4) 0.034(4) -0.002(3) 0.009(4) 0.009(3)
C35 0.046(5) 0.036(4) 0.059(5) 0.004(4) 0.030(4) 0.013(4)
C36 0.049(5) 0.039(4) 0.059(5) 0.002(4) 0.040(5) 0.011(4)
C37 0.026(4) 0.034(4) 0.050(5) 0.001(4) 0.006(4) 0.002(3)
C38 0.086(8) 0.043(5) 0.052(6) 0.013(4) -0.009(5) 0.013(5)
C39 0.027(4) 0.042(4) 0.041(4) -0.002(3) 0.016(3) 0.004(3)
C40 0.050(6) 0.036(4) 0.078(7) -0.012(4) 0.014(5) -0.007(4)
C41 0.038(5) 0.046(5) 0.039(4) 0.004(4) 0.016(4) 0.011(4)
C42 0.082(8) 0.047(5) 0.051(6) 0.008(4) 0.002(5) 0.023(5)
O17 0.058(4) 0.064(4) 0.047(4) 0.001(3) 0.027(3) -0.012(3)
C43 0.136(10) 0.130(9) 0.136(9) -0.003(8) 0.065(8) -0.007(8)
O18 0.050(5) 0.050(5) 0.050(5) -0.0001(10) 0.0174(19) -0.0001(10)
C44 0.050(8) 0.038(7) 0.065(8) 0.001(7) 0.034(7) -0.009(6)
O18' 0.047(7) 0.063(8) 0.047(7) 0.007(6) 0.017(6) -0.015(6)
O19 0.123(16) 0.070(10) 0.112(14) -0.019(10) 0.065(13) -0.011(10)
C45 0.12(2) 0.080(15) 0.062(14) -0.021(12) 0.033(14) -0.046(15)
O20 0.14(2) 0.121(16) 0.085(13) 0.017(11) 0.064(13) -0.020(14)
C46 0.022(13) 0.27(5) 0.11(2) 0.05(3) 0.022(14) -0.01(2)
O20' 0.107(17) 0.127(17) 0.127(17) 0.009(10) 0.038(10) 0.004(10)
O21 0.082(5) 0.067(4) 0.058(4) 0.002(3) 0.036(4) 0.013(4)
O22 0.065(10) 0.042(9) 0.035(8) 0.016(7) 0.031(7) 0.012(7)
O23 0.073(12) 0.087(12) 0.093(13) 0.014(9) 0.027(9) -0.017(9)
O24 0.069(11) 0.074(11) 0.072(11) 0.024(8) 0.016(8) -0.027(8)

loop_
_atom_type_symbol
_atom_type_description
_atom_type_scat_dispersion_real
_atom_type_scat_dispersion_imag
_atom_type_scat_source
C C 0.0033 0.0016 'International Tables Vol C Tables 4.2.6.8 and 6.1.1.4'
H H 0.0000 0.0000 'International Tables Vol C Tables 4.2.6.8 and 6.1.1.4'
N N 0.0061 0.0033 'International Tables Vol C Tables 4.2.6.8 and 6.1.1.4'
O O 0.0106 0.0060 'International Tables Vol C Tables 4.2.6.8 and 6.1.1.4'
Br Br -0.2901 2.4595 'International Tables Vol C Tables 4.2.6.8 and 6.1.1.4'
Mn Mn 0.3368 0.7283 'International Tables Vol C Tables 4.2.6.8 and 6.1.1.4'

loop_
_geom_angle_atom_site_label_1
_geom_angle_atom_site_label_2
_geom_angle_atom_site_label_3
_geom_angle
O15 Mn1 O16 83.4(2)
O15 Mn1 O14 98.5(2)
O16 Mn1 O14 171.7(2)
O15 Mn1 N3 169.8(2)
O16 Mn1 N3 91.9(2)
O14 Mn1 N3 87.5(2)
O15 Mn1 O6 91.4(2)
O16 Mn1 O6 94.2(2)
O14 Mn1 O6 93.9(2)
N3 Mn1 O6 80.0(2)
O15 Mn1 O5 104.3(2)
O16 Mn1 O5 80.9(2)
O14 Mn1 O5 90.7(2)
N3 Mn1 O5 83.7(2)
O6 Mn1 O5 162.79(19)
O15 Mn1 Mn2 41.28(15)
O16 Mn1 Mn2 42.22(15)
O14 Mn1 Mn2 139.59(16)
N3 Mn1 Mn2 132.76(18)
O6 Mn1 Mn2 91.17(14)
O5 Mn1 Mn2 96.04(14)
O15 Mn1 Mn3 89.20(15)
O16 Mn1 Mn3 35.06(14)
O14 Mn1 Mn3 136.65(16)
N3 Mn1 Mn3 92.03(18)
O6 Mn1 Mn3 128.73(15)
O5 Mn1 Mn3 46.29(13)
Mn2 Mn1 Mn3 58.23(4)
O15 Mn2 O16 82.6(2)
O15 Mn2 O11 99.1(2)
O16 Mn2 O11 169.4(2)
O15 Mn2 O10 175.0(2)
O16 Mn2 O10 92.7(2)
O11 Mn2 O10 85.9(2)
O15 Mn2 O2 88.5(2)
O16 Mn2 O2 91.9(2)
O11 Mn2 O2 98.6(2)
O10 Mn2 O2 89.8(2)
O15 Mn2 O4 92.9(2)
O16 Mn2 O4 78.73(19)
O11 Mn2 O4 90.7(2)
O10 Mn2 O4 88.0(2)
O2 Mn2 O4 170.26(19)
O15 Mn2 Mn1 40.60(15)
O16 Mn2 Mn1 42.14(15)
O11 Mn2 Mn1 139.26(17)
O10 Mn2 Mn1 134.61(16)
O2 Mn2 Mn1 87.73(14)
O4 Mn2 Mn1 87.11(14)
O15 Mn2 Mn3 95.74(15)
O16 Mn2 Mn3 40.61(14)
O11 Mn2 Mn3 128.84(17)
O10 Mn2 Mn3 81.80(16)
O2 Mn2 Mn3 130.58(14)
O4 Mn2 Mn3 39.69(13)
Mn1 Mn2 Mn3 66.28(4)
O4 Mn3 O3 173.5(2)
O4 Mn3 O16 86.7(2)
O3 Mn3 O16 99.5(2)
O4 Mn3 N2 82.2(2)
O3 Mn3 N2 91.8(3)
O16 Mn3 N2 168.5(2)
O4 Mn3 O9 92.2(2)
O3 Mn3 O9 90.2(2)
O16 Mn3 O9 86.8(2)
N2 Mn3 O9 91.0(2)
O4 Mn3 O5 91.0(2)
O3 Mn3 O5 88.1(2)
O16 Mn3 O5 79.3(2)
N2 Mn3 O5 103.4(2)
O9 Mn3 O5 165.5(2)
O4 Mn3 Mn2 48.19(16)
O3 Mn3 Mn2 138.24(18)
O16 Mn3 Mn2 40.25(14)
N2 Mn3 Mn2 128.29(19)
O9 Mn3 Mn2 79.20(14)
O5 Mn3 Mn2 92.50(13)
O4 Mn3 Mn1 83.94(15)
O3 Mn3 Mn1 99.90(17)
O16 Mn3 Mn1 34.71(14)
N2 Mn3 Mn1 145.08(19)
O9 Mn3 Mn1 121.44(15)
O5 Mn3 Mn1 44.97(13)
Mn2 Mn3 Mn1 55.49(4)
O1 Mn4 O6 93.8(2)
O1 Mn4 O2 170.0(2)
O6 Mn4 O2 94.5(2)
O1 Mn4 N1 89.0(2)
O6 Mn4 N1 176.0(2)
O2 Mn4 N1 82.5(2)
O1 Mn4 O8 92.0(2)
O6 Mn4 O8 89.5(2)
O2 Mn4 O8 93.7(2)
N1 Mn4 O8 93.3(2)
O1 Mn4 O17 87.9(3)
O6 Mn4 O17 88.3(2)
O2 Mn4 O17 86.7(2)
N1 Mn4 O17 88.8(2)
O8 Mn4 O17 177.9(2)
O15 Mn5 O7 90.9(2)
O15 Mn5 O8 97.5(2)
O7 Mn5 O8 171.2(2)
O15 Mn5 N4 178.1(3)
O7 Mn5 N4 88.3(2)
O8 Mn5 N4 83.3(2)
O15 Mn5 O13 91.5(2)
O7 Mn5 O13 89.8(2)
O8 Mn5 O13 92.8(2)
N4 Mn5 O13 90.2(2)
O15 Mn5 O12 95.0(2)
O7 Mn5 O12 87.3(2)
O8 Mn5 O12 89.1(2)
N4 Mn5 O12 83.2(2)
O13 Mn5 O12 172.9(2)
C1 O1 Mn4 130.7(5)
C9 O2 Mn4 112.3(4)
C9 O2 Mn2 116.4(5)
Mn4 O2 Mn2 130.7(2)
C10 O3 Mn3 129.4(5)
C18 O4 Mn3 112.3(4)
C18 O4 Mn2 130.0(5)
Mn3 O4 Mn2 92.1(2)
C19 O5 Mn1 127.2(5)
C19 O5 Mn3 117.2(4)
Mn1 O5 Mn3 88.75(19)
C27 O6 Mn4 123.8(5)
C27 O6 Mn1 109.1(4)
Mn4 O6 Mn1 127.0(3)
C28 O7 Mn5 126.5(5)
C36 O8 Mn5 113.4(4)
C36 O8 Mn4 118.0(4)
Mn5 O8 Mn4 123.8(2)
C37 O9 Mn3 123.4(5)
C37 O10 Mn2 131.0(5)
C39 O11 Mn2 130.5(5)
C39 O12 Mn5 122.1(5)
C41 O13 Mn5 134.4(5)
C41 O14 Mn1 132.5(5)
Mn1 O15 Mn2 98.1(2)
Mn1 O15 Mn5 129.7(3)
Mn2 O15 Mn5 125.4(3)
Mn1 O16 Mn2 95.6(2)
Mn1 O16 Mn3 110.2(2)
Mn2 O16 Mn3 99.1(2)
C7 N1 C8 119.7(6)
C7 N1 Mn4 128.1(5)
C8 N1 Mn4 111.9(5)
C16 N2 C17 121.1(7)
C16 N2 Mn3 126.3(6)
C17 N2 Mn3 112.5(5)
C25 N3 C26 118.2(7)
C25 N3 Mn1 129.5(5)
C26 N3 Mn1 112.2(5)
C34 N4 C35 122.8(6)
C34 N4 Mn5 126.5(5)
C35 N4 Mn5 110.4(5)
O1 C1 C6 124.2(8)
O1 C1 C2 119.3(8)
C6 C1 C2 116.4(7)
C3 C2 C1 122.2(8)
C3 C2 Br2' 120.8(7)
C1 C2 Br2' 115.2(7)
C3 C2 Br2 118.1(7)
C1 C2 Br2 118.6(7)
Br2' C2 Br2 24.0(3)
C4 C3 C2 119.0(8)
C4 C3 H3 120.5
C2 C3 H3 120.5
C5 C4 C3 120.9(8)
C5 C4 Br1 120.3(7)
C3 C4 Br1 118.7(7)
C4 C5 C6 121.0(8)
C4 C5 H5 119.5
C6 C5 H5 119.5
C1 C6 C5 120.4(8)
C1 C6 C7 122.4(7)
C5 C6 C7 117.2(7)
N1 C7 C6 124.4(7)
N1 C7 H7 117.8
C6 C7 H7 117.8
N1 C8 C9 105.0(6)
N1 C8 H8A 110.7
C9 C8 H8A 110.7
N1 C8 H8B 110.7
C9 C8 H8B 110.7
H8A C8 H8B 108.8
O2 C9 C8 107.8(6)
O2 C9 H9A 110.2
C8 C9 H9A 110.2
O2 C9 H9B 110.2
C8 C9 H9B 110.2
H9A C9 H9B 108.5
O3 C10 C11 120.8(8)
O3 C10 C15 123.8(7)
C11 C10 C15 115.4(8)
C12 C11 C10 122.6(10)
C12 C11 Br3 119.9(8)
C10 C11 Br3 117.5(7)
C11 C12 C13 118.9(9)
C11 C12 H12 120.5
C13 C12 H12 120.5
C14 C13 C12 121.9(10)
C14 C13 Br4' 134.3(12)
C12 C13 Br4' 103.2(11)
C14 C13 Br4 116.7(10)
C12 C13 Br4 121.4(8)
Br4' C13 Br4 20.2(6)
C13 C14 C15 119.3(11)
C13 C14 H14 120.4
C15 C14 H14 120.4
C16 C15 C10 123.5(7)
C16 C15 C14 114.7(9)
C10 C15 C14 121.8(8)
N2 C16 C15 125.3(8)
N2 C16 H16 117.4
C15 C16 H16 117.4
N2 C17 C18 105.1(6)
N2 C17 H17A 110.7
C18 C17 H17A 110.7
N2 C17 H17B 110.7
C18 C17 H17B 110.7
H17A C17 H17B 108.8
O4 C18 C17 106.4(6)
O4 C18 H18A 110.5
C17 C18 H18A 110.5
O4 C18 H18B 110.5
C17 C18 H18B 110.5
H18A C18 H18B 108.6
O5 C19 C20 122.6(7)
O5 C19 C24 122.7(7)
C20 C19 C24 114.7(7)
C21 C20 C19 123.8(7)
C21 C20 Br5 117.7(6)
C19 C20 Br5 118.5(6)
C22 C21 C20 118.8(8)
C22 C21 H21 120.6
C20 C21 H21 120.6
C21 C22 C23 120.8(8)
C21 C22 Br6 118.5(7)
C23 C22 Br6 120.8(7)
C22 C23 C24 121.1(8)
C22 C23 H23 119.5
C24 C23 H23 119.5
C23 C24 C19 120.7(7)
C23 C24 C25 116.6(7)
C19 C24 C25 122.6(7)
N3 C25 C24 129.1(7)
N3 C25 H25 115.5
C24 C25 H25 115.5
N3 C26 C27 108.5(7)
N3 C26 H26A 110.0
C27 C26 H26A 110.0
N3 C26 H26B 110.0
C27 C26 H26B 110.0
H26A C26 H26B 108.4
O6 C27 C26 107.8(7)
O6 C27 H27A 110.1
C26 C27 H27A 110.1
O6 C27 H27B 110.1
C26 C27 H27B 110.1
H27A C27 H27B 108.5
O7 C28 C29 121.3(7)
O7 C28 C33 123.0(7)
C29 C28 C33 115.7(7)
C30 C29 C28 124.2(7)
C30 C29 Br7 120.0(6)
C28 C29 Br7 115.8(6)
C29 C30 C31 118.1(8)
C29 C30 H30 120.9
C31 C30 H30 120.9
C32 C31 C30 121.4(7)
C32 C31 Br8 120.7(6)
C30 C31 Br8 117.9(6)
C31 C32 C33 120.3(7)
C31 C32 H32 119.9
C33 C32 H32 119.9
C32 C33 C28 120.2(7)
C32 C33 C34 119.1(7)
C28 C33 C34 120.7(7)
N4 C34 C33 125.2(7)
N4 C34 H34 117.4
C33 C34 H34 117.4
N4 C35 C36 104.5(6)
N4 C35 H35A 110.8
C36 C35 H35A 110.8
N4 C35 H35B 110.8
C36 C35 H35B 110.8
H35A C35 H35B 108.9
O8 C36 C35 108.6(6)
O8 C36 H36A 110.0
C35 C36 H36A 110.0
O8 C36 H36B 110.0
C35 C36 H36B 110.0
H36A C36 H36B 108.4
O10 C37 O9 123.8(7)
O10 C37 C38 116.4(7)
O9 C37 C38 119.6(7)
C37 C38 H38A 109.5
C37 C38 H38B 109.5
H38A C38 H38B 109.5
C37 C38 H38C 109.5
H38A C38 H38C 109.5
H38B C38 H38C 109.5
O12 C39 O11 124.4(7)
O12 C39 C40 118.9(7)
O11 C39 C40 116.7(7)
C39 C40 H40A 109.5
C39 C40 H40B 109.5
H40A C40 H40B 109.5
C39 C40 H40C 109.5
H40A C40 H40C 109.5
H40B C40 H40C 109.5
O13 C41 O14 125.6(7)
O13 C41 C42 118.6(8)
O14 C41 C42 115.8(8)
C41 C42 H42A 109.5
C41 C42 H42B 109.5
H42A C42 H42B 109.5
C41 C42 H42C 109.5
H42A C42 H42C 109.5
H42B C42 H42C 109.5
C43 O17 Mn4 135.0(8)
C43 O17 H17 112.5
Mn4 O17 H17 112.5
O17 C43 H43A 109.5
O17 C43 H43B 109.5
H43A C43 H43B 109.5
O17 C43 H43C 109.5
H43A C43 H43C 109.5
H43B C43 H43C 109.5

loop_
_geom_bond_atom_site_label_1
_geom_bond_atom_site_label_2
_geom_bond_distance
Mn1 O15 1.869(5)
Mn1 O16 1.917(5)
Mn1 O14 1.955(5)
Mn1 N3 2.059(7)
Mn1 O6 2.145(5)
Mn1 O5 2.233(5)
Mn1 Mn2 2.843(2)
Mn1 Mn3 3.1589(16)
Mn2 O15 1.895(5)
Mn2 O16 1.920(5)
Mn2 O11 1.955(5)
Mn2 O10 1.979(5)
Mn2 O2 2.132(5)
Mn2 O4 2.188(5)
Mn2 Mn3 2.9333(16)
Mn3 O4 1.875(5)
Mn3 O3 1.902(5)
Mn3 O16 1.934(5)
Mn3 N2 1.983(7)
Mn3 O9 2.195(5)
Mn3 O5 2.284(5)
Mn4 O1 1.904(6)
Mn4 O6 1.905(5)
Mn4 O2 1.912(5)
Mn4 N1 1.999(6)
Mn4 O8 2.207(5)
Mn4 O17 2.319(6)
Mn5 O15 1.900(5)
Mn5 O7 1.904(5)
Mn5 O8 1.910(5)
Mn5 N4 1.999(6)
Mn5 O13 2.149(6)
Mn5 O12 2.256(6)
Br1 C4 1.898(8)
Br2 C2 1.916(10)
Br2' C2 1.911(11)
Br3 C11 1.900(11)
Br4 C13 1.918(11)
Br4' C13 1.861(13)
Br5 C20 1.899(8)
Br6 C22 1.895(9)
Br7 C29 1.908(8)
Br8 C31 1.916(8)
O1 C1 1.308(9)
O2 C9 1.426(9)
O3 C10 1.299(9)
O4 C18 1.428(9)
O5 C19 1.314(9)
O6 C27 1.414(10)
O7 C28 1.314(9)
O8 C36 1.430(9)
O9 C37 1.284(10)
O10 C37 1.277(9)
O11 C39 1.274(9)
O12 C39 1.253(9)
O13 C41 1.245(10)
O14 C41 1.271(9)
N1 C7 1.295(10)
N1 C8 1.471(9)
N2 C16 1.286(10)
N2 C17 1.492(10)
N3 C25 1.273(9)
N3 C26 1.475(10)
N4 C34 1.289(10)
N4 C35 1.476(10)
C1 C6 1.406(11)
C1 C2 1.427(12)
C2 C3 1.396(13)
C3 C4 1.385(13)
C3 H3 0.9300
C4 C5 1.355(12)
C5 C6 1.419(11)
C5 H5 0.9300
C6 C7 1.428(11)
C7 H7 0.9300
C8 C9 1.505(11)
C8 H8A 0.9700
C8 H8B 0.9700
C9 H9A 0.9700
C9 H9B 0.9700
C10 C11 1.409(12)
C10 C15 1.426(12)
C11 C12 1.399(14)
C12 C13 1.413(17)
C12 H12 0.9300
C13 C14 1.325(15)
C14 C15 1.442(12)
C14 H14 0.9300
C15 C16 1.422(12)
C16 H16 0.9300
C17 C18 1.505(11)
C17 H17A 0.9700
C17 H17B 0.9700
C18 H18A 0.9700
C18 H18B 0.9700
C19 C20 1.419(10)
C19 C24 1.435(10)
C20 C21 1.385(12)
C21 C22 1.364(12)
C21 H21 0.9300
C22 C23 1.379(11)
C23 C24 1.388(11)
C23 H23 0.9300
C24 C25 1.450(10)
C25 H25 0.9300
C26 C27 1.522(13)
C26 H26A 0.9700
C26 H26B 0.9700
C27 H27A 0.9700
C27 H27B 0.9700
C28 C29 1.412(11)
C28 C33 1.434(10)
C29 C30 1.351(11)
C30 C31 1.398(11)
C30 H30 0.9300
C31 C32 1.369(11)
C32 C33 1.392(11)
C32 H32 0.9300
C33 C34 1.435(11)
C34 H34 0.9300
C35 C36 1.515(11)
C35 H35A 0.9700
C35 H35B 0.9700
C36 H36A 0.9700
C36 H36B 0.9700
C37 C38 1.490(11)
C38 H38A 0.9600
C38 H38B 0.9600
C38 H38C 0.9600
C39 C40 1.493(12)
C40 H40A 0.9600
C40 H40B 0.9600
C40 H40C 0.9600
C41 C42 1.500(12)
C42 H42A 0.9600
C42 H42B 0.9600
C42 H42C 0.9600
O17 C43 1.394(9)
O17 H17 0.9300
C43 H43A 0.9600
C43 H43B 0.9600
C43 H43C 0.9600
O18 C44 1.395(10)
O19 C45 1.414(10)
O20 C46 1.407(10)

loop_
_geom_torsion_atom_site_label_1
_geom_torsion_atom_site_label_2
_geom_torsion_atom_site_label_3
_geom_torsion_atom_site_label_4
_geom_torsion
O16 Mn1 Mn2 O15 174.3(3)
O14 Mn1 Mn2 O15 6.6(3)
N3 Mn1 Mn2 O15 -168.2(3)
O6 Mn1 Mn2 O15 -90.8(3)
O5 Mn1 Mn2 O15 104.9(3)
Mn3 Mn1 Mn2 O15 132.9(2)
O15 Mn1 Mn2 O16 -174.3(3)
O14 Mn1 Mn2 O16 -167.7(3)
N3 Mn1 Mn2 O16 17.6(3)
O6 Mn1 Mn2 O16 95.0(3)
O5 Mn1 Mn2 O16 -69.4(2)
Mn3 Mn1 Mn2 O16 -41.4(2)
O15 Mn1 Mn2 O11 -10.2(3)
O16 Mn1 Mn2 O11 164.0(3)
O14 Mn1 Mn2 O11 -3.6(4)
N3 Mn1 Mn2 O11 -178.4(3)
O6 Mn1 Mn2 O11 -101.0(3)
O5 Mn1 Mn2 O11 94.7(3)
Mn3 Mn1 Mn2 O11 122.7(3)
O15 Mn1 Mn2 O10 177.8(3)
O16 Mn1 Mn2 O10 -7.9(3)
O14 Mn1 Mn2 O10 -175.6(3)
N3 Mn1 Mn2 O10 9.7(3)
O6 Mn1 Mn2 O10 87.1(3)
O5 Mn1 Mn2 O10 -77.3(3)
Mn3 Mn1 Mn2 O10 -49.3(2)
O15 Mn1 Mn2 O2 90.4(3)
O16 Mn1 Mn2 O2 -95.4(2)
O14 Mn1 Mn2 O2 96.9(3)
N3 Mn1 Mn2 O2 -77.8(3)
O6 Mn1 Mn2 O2 -0.4(2)
O5 Mn1 Mn2 O2 -164.76(19)
Mn3 Mn1 Mn2 O2 -136.76(14)
O15 Mn1 Mn2 O4 -97.9(3)
O16 Mn1 Mn2 O4 76.4(2)
O14 Mn1 Mn2 O4 -91.3(3)
N3 Mn1 Mn2 O4 93.9(3)
O6 Mn1 Mn2 O4 171.32(19)
O5 Mn1 Mn2 O4 6.97(18)
Mn3 Mn1 Mn2 O4 34.97(13)
O15 Mn1 Mn2 Mn3 -132.9(2)
O16 Mn1 Mn2 Mn3 41.4(2)
O14 Mn1 Mn2 Mn3 -126.3(3)
N3 Mn1 Mn2 Mn3 58.9(3)
O6 Mn1 Mn2 Mn3 136.34(15)
O5 Mn1 Mn2 Mn3 -28.01(13)
O15 Mn2 Mn3 O4 87.7(3)
O16 Mn2 Mn3 O4 159.3(3)
O11 Mn2 Mn3 O4 -18.8(3)
O10 Mn2 Mn3 O4 -96.7(3)
O2 Mn2 Mn3 O4 -179.4(3)
Mn1 Mn2 Mn3 O4 116.3(2)
O15 Mn2 Mn3 O3 -91.5(3)
O16 Mn2 Mn3 O3 -19.9(3)
O11 Mn2 Mn3 O3 162.0(3)
O10 Mn2 Mn3 O3 84.1(3)
O2 Mn2 Mn3 O3 1.5(3)
O4 Mn2 Mn3 O3 -179.1(3)
Mn1 Mn2 Mn3 O3 -62.8(3)
O15 Mn2 Mn3 O16 -71.6(3)
O11 Mn2 Mn3 O16 -178.1(3)
O10 Mn2 Mn3 O16 104.0(3)
O2 Mn2 Mn3 O16 21.4(3)
O4 Mn2 Mn3 O16 -159.3(3)
Mn1 Mn2 Mn3 O16 -43.0(2)
O15 Mn2 Mn3 N2 107.8(3)
O16 Mn2 Mn3 N2 179.4(3)
O11 Mn2 Mn3 N2 1.3(3)
O10 Mn2 Mn3 N2 -76.6(3)
O2 Mn2 Mn3 N2 -159.2(3)
O4 Mn2 Mn3 N2 20.2(3)
Mn1 Mn2 Mn3 N2 136.5(2)
O15 Mn2 Mn3 O9 -169.5(2)
O16 Mn2 Mn3 O9 -97.9(3)
O11 Mn2 Mn3 O9 84.0(3)
O10 Mn2 Mn3 O9 6.1(2)
O2 Mn2 Mn3 O9 -76.5(2)
O4 Mn2 Mn3 O9 102.8(3)
Mn1 Mn2 Mn3 O9 -140.85(15)
O15 Mn2 Mn3 O5 -1.4(2)
O16 Mn2 Mn3 O5 70.2(3)
O11 Mn2 Mn3 O5 -107.9(3)
O10 Mn2 Mn3 O5 174.2(2)
O2 Mn2 Mn3 O5 91.5(2)
O4 Mn2 Mn3 O5 -89.1(3)
Mn1 Mn2 Mn3 O5 27.19(13)
O15 Mn2 Mn3 Mn1 -28.64(15)
O16 Mn2 Mn3 Mn1 43.0(2)
O11 Mn2 Mn3 Mn1 -135.1(2)
O10 Mn2 Mn3 Mn1 146.97(17)
O2 Mn2 Mn3 Mn1 64.33(18)
O4 Mn2 Mn3 Mn1 -116.3(2)
O15 Mn1 Mn3 O4 -13.3(2)
O16 Mn1 Mn3 O4 -92.9(3)
O14 Mn1 Mn3 O4 88.2(3)
N3 Mn1 Mn3 O4 176.8(2)
O6 Mn1 Mn3 O4 -104.4(2)
O5 Mn1 Mn3 O4 97.5(2)
Mn2 Mn1 Mn3 O4 -42.22(17)
O15 Mn1 Mn3 O3 171.9(2)
O16 Mn1 Mn3 O3 92.4(3)
O14 Mn1 Mn3 O3 -86.5(3)
N3 Mn1 Mn3 O3 2.0(2)
O6 Mn1 Mn3 O3 80.8(2)
O5 Mn1 Mn3 O3 -77.2(2)
Mn2 Mn1 Mn3 O3 143.03(17)
O15 Mn1 Mn3 O16 79.6(3)
O14 Mn1 Mn3 O16 -178.9(3)
N3 Mn1 Mn3 O16 -90.3(3)
O6 Mn1 Mn3 O16 -11.6(3)
O5 Mn1 Mn3 O16 -169.6(3)
Mn2 Mn1 Mn3 O16 50.7(2)
O15 Mn1 Mn3 N2 -80.3(4)
O16 Mn1 Mn3 N2 -159.9(4)
O14 Mn1 Mn3 N2 21.2(4)
N3 Mn1 Mn3 N2 109.8(4)
O6 Mn1 Mn3 N2 -171.4(4)
O5 Mn1 Mn3 N2 30.6(4)
Mn2 Mn1 Mn3 N2 -109.2(3)
O15 Mn1 Mn3 O9 75.5(2)
O16 Mn1 Mn3 O9 -4.0(3)
O14 Mn1 Mn3 O9 177.1(3)
N3 Mn1 Mn3 O9 -94.4(2)
O6 Mn1 Mn3 O9 -15.6(2)
O5 Mn1 Mn3 O9 -173.6(2)
Mn2 Mn1 Mn3 O9 46.62(17)
O15 Mn1 Mn3 O5 -110.8(2)
O16 Mn1 Mn3 O5 169.6(3)
O14 Mn1 Mn3 O5 -9.3(3)
N3 Mn1 Mn3 O5 79.2(3)
O6 Mn1 Mn3 O5 158.0(3)
Mn2 Mn1 Mn3 O5 -139.76(18)
O15 Mn1 Mn3 Mn2 28.92(15)
O16 Mn1 Mn3 Mn2 -50.7(2)
O14 Mn1 Mn3 Mn2 130.4(2)
N3 Mn1 Mn3 Mn2 -141.00(18)
O6 Mn1 Mn3 Mn2 -62.23(18)
O5 Mn1 Mn3 Mn2 139.76(18)
O6 Mn4 O1 C1 165.3(8)
O2 Mn4 O1 C1 19.7(19)
N1 Mn4 O1 C1 -11.8(8)
O8 Mn4 O1 C1 -105.0(8)
O17 Mn4 O1 C1 77.1(8)
O1 Mn4 O2 C9 -11.4(17)
O6 Mn4 O2 C9 -156.9(5)
N1 Mn4 O2 C9 20.4(5)
O8 Mn4 O2 C9 113.3(5)
O17 Mn4 O2 C9 -68.8(5)
O1 Mn4 O2 Mn2 177.6(13)
O6 Mn4 O2 Mn2 32.1(4)
N1 Mn4 O2 Mn2 -150.6(4)
O8 Mn4 O2 Mn2 -57.8(3)
O17 Mn4 O2 Mn2 120.2(3)
O15 Mn2 O2 C9 -150.9(5)
O16 Mn2 O2 C9 126.5(5)
O11 Mn2 O2 C9 -52.0(5)
O10 Mn2 O2 C9 33.8(5)
O4 Mn2 O2 C9 110.4(12)
Mn1 Mn2 O2 C9 168.5(5)
Mn3 Mn2 O2 C9 112.8(5)
O15 Mn2 O2 Mn4 19.8(3)
O16 Mn2 O2 Mn4 -62.7(3)
O11 Mn2 O2 Mn4 118.8(3)
O10 Mn2 O2 Mn4 -155.5(3)
O4 Mn2 O2 Mn4 -78.9(12)
Mn1 Mn2 O2 Mn4 -20.8(3)
Mn3 Mn2 O2 Mn4 -76.5(4)
O4 Mn3 O3 C10 21(2)
O16 Mn3 O3 C10 -177.7(6)
N2 Mn3 O3 C10 0.1(6)
O9 Mn3 O3 C10 -90.9(6)
O5 Mn3 O3 C10 103.5(6)
Mn2 Mn3 O3 C10 -164.8(5)
Mn1 Mn3 O3 C10 147.1(6)
O3 Mn3 O4 C18 -50(2)
O16 Mn3 O4 C18 148.5(5)
N2 Mn3 O4 C18 -28.9(5)
O9 Mn3 O4 C18 61.9(5)
O5 Mn3 O4 C18 -132.3(5)
Mn2 Mn3 O4 C18 135.3(6)
Mn1 Mn3 O4 C18 -176.7(5)
O3 Mn3 O4 Mn2 175(2)
O16 Mn3 O4 Mn2 13.2(2)
N2 Mn3 O4 Mn2 -164.2(2)
O9 Mn3 O4 Mn2 -73.4(2)
O5 Mn3 O4 Mn2 92.5(2)
Mn1 Mn3 O4 Mn2 47.97(14)
O15 Mn2 O4 C18 142.8(6)
O16 Mn2 O4 C18 -135.4(6)
O11 Mn2 O4 C18 43.7(6)
O10 Mn2 O4 C18 -42.2(6)
O2 Mn2 O4 C18 -118.9(12)
Mn1 Mn2 O4 C18 -177.0(6)
Mn3 Mn2 O4 C18 -121.8(7)
O15 Mn2 O4 Mn3 -95.5(2)
O16 Mn2 O4 Mn3 -13.6(2)
O11 Mn2 O4 Mn3 165.4(2)
O10 Mn2 O4 Mn3 79.6(2)
O2 Mn2 O4 Mn3 2.9(13)
Mn1 Mn2 O4 Mn3 -55.26(17)
O15 Mn1 O5 C19 -161.5(5)
O16 Mn1 O5 C19 117.8(5)
O14 Mn1 O5 C19 -62.6(5)
N3 Mn1 O5 C19 24.9(5)
O6 Mn1 O5 C19 43.1(10)
Mn2 Mn1 O5 C19 157.3(5)
Mn3 Mn1 O5 C19 123.8(6)
O15 Mn1 O5 Mn3 74.7(2)
O16 Mn1 O5 Mn3 -6.03(18)
O14 Mn1 O5 Mn3 173.6(2)
N3 Mn1 O5 Mn3 -98.9(2)
O6 Mn1 O5 Mn3 -80.7(7)
Mn2 Mn1 O5 Mn3 33.53(14)
O4 Mn3 O5 C19 147.6(5)
O3 Mn3 O5 C19 -25.9(5)
O16 Mn3 O5 C19 -125.9(5)
N2 Mn3 O5 C19 65.5(5)
O9 Mn3 O5 C19 -109.7(8)
Mn2 Mn3 O5 C19 -164.2(5)
Mn1 Mn3 O5 C19 -132.0(5)
O4 Mn3 O5 Mn1 -80.4(2)
O3 Mn3 O5 Mn1 106.0(2)
O16 Mn3 O5 Mn1 6.01(18)
N2 Mn3 O5 Mn1 -162.6(2)
O9 Mn3 O5 Mn1 22.3(8)
Mn2 Mn3 O5 Mn1 -32.20(13)
O1 Mn4 O6 C27 -30.2(6)
O2 Mn4 O6 C27 144.1(6)
N1 Mn4 O6 C27 103(4)
O8 Mn4 O6 C27 -122.1(6)
O17 Mn4 O6 C27 57.6(6)
O1 Mn4 O6 Mn1 154.8(4)
O2 Mn4 O6 Mn1 -30.8(4)
N1 Mn4 O6 Mn1 -72(4)
O8 Mn4 O6 Mn1 62.9(3)
O17 Mn4 O6 Mn1 -117.4(3)
O15 Mn1 O6 C27 163.8(5)
O16 Mn1 O6 C27 -112.7(5)
O14 Mn1 O6 C27 65.3(5)
N3 Mn1 O6 C27 -21.5(5)
O5 Mn1 O6 C27 -39.9(9)
Mn2 Mn1 O6 C27 -154.9(5)
Mn3 Mn1 O6 C27 -106.1(5)
O15 Mn1 O6 Mn4 -20.6(4)
O16 Mn1 O6 Mn4 62.9(3)
O14 Mn1 O6 Mn4 -119.2(3)
N3 Mn1 O6 Mn4 154.0(4)
O5 Mn1 O6 Mn4 135.7(6)
Mn2 Mn1 O6 Mn4 20.7(3)
Mn3 Mn1 O6 Mn4 69.5(4)
O15 Mn5 O7 C28 -143.3(6)
O8 Mn5 O7 C28 18.2(19)
N4 Mn5 O7 C28 35.0(6)
O13 Mn5 O7 C28 125.2(6)
O12 Mn5 O7 C28 -48.3(6)
O15 Mn5 O8 C36 166.6(5)
O7 Mn5 O8 C36 5.2(18)
N4 Mn5 O8 C36 -11.6(5)
O13 Mn5 O8 C36 -101.5(5)
O12 Mn5 O8 C36 71.7(5)
O15 Mn5 O8 Mn4 11.7(3)
O7 Mn5 O8 Mn4 -149.7(14)
N4 Mn5 O8 Mn4 -166.5(4)
O13 Mn5 O8 Mn4 103.6(3)
O12 Mn5 O8 Mn4 -83.2(3)
O1 Mn4 O8 C36 54.2(6)
O6 Mn4 O8 C36 148.0(6)
O2 Mn4 O8 C36 -117.6(6)
N1 Mn4 O8 C36 -34.9(6)
O17 Mn4 O8 C36 140(6)
O1 Mn4 O8 Mn5 -152.0(3)
O6 Mn4 O8 Mn5 -58.2(3)
O2 Mn4 O8 Mn5 36.2(3)
N1 Mn4 O8 Mn5 118.9(3)
O17 Mn4 O8 Mn5 -67(6)
O4 Mn3 O9 C37 39.0(6)
O3 Mn3 O9 C37 -147.0(6)
O16 Mn3 O9 C37 -47.6(6)
N2 Mn3 O9 C37 121.2(6)
O5 Mn3 O9 C37 -63.6(10)
Mn2 Mn3 O9 C37 -7.7(6)
Mn1 Mn3 O9 C37 -45.3(6)
O15 Mn2 O10 C37 53(3)
O16 Mn2 O10 C37 30.9(7)
O11 Mn2 O10 C37 -138.6(7)
O2 Mn2 O10 C37 122.8(7)
O4 Mn2 O10 C37 -47.7(7)
Mn1 Mn2 O10 C37 36.2(8)
Mn3 Mn2 O10 C37 -8.3(7)
O15 Mn2 O11 C39 36.3(7)
O16 Mn2 O11 C39 134.6(11)
O10 Mn2 O11 C39 -142.7(7)
O2 Mn2 O11 C39 -53.5(7)
O4 Mn2 O11 C39 129.4(7)
Mn1 Mn2 O11 C39 43.0(8)
Mn3 Mn2 O11 C39 141.3(6)
O15 Mn5 O12 C39 36.4(6)
O7 Mn5 O12 C39 -54.2(6)
O8 Mn5 O12 C39 133.9(6)
N4 Mn5 O12 C39 -142.8(6)
O13 Mn5 O12 C39 -120.2(16)
O15 Mn5 O13 C41 4.8(8)
O7 Mn5 O13 C41 95.7(8)
O8 Mn5 O13 C41 -92.7(8)
N4 Mn5 O13 C41 -176.0(8)
O12 Mn5 O13 C41 161.5(15)
O15 Mn1 O14 C41 -12.9(7)
O16 Mn1 O14 C41 -115.1(15)
N3 Mn1 O14 C41 158.9(7)
O6 Mn1 O14 C41 79.1(7)
O5 Mn1 O14 C41 -117.5(7)
Mn2 Mn1 O14 C41 -17.3(8)
Mn3 Mn1 O14 C41 -110.8(7)
O16 Mn1 O15 Mn2 -3.9(2)
O14 Mn1 O15 Mn2 -175.7(2)
N3 Mn1 O15 Mn2 58.6(14)
O6 Mn1 O15 Mn2 90.2(2)
O5 Mn1 O15 Mn2 -82.7(2)
Mn3 Mn1 O15 Mn2 -38.54(18)
O16 Mn1 O15 Mn5 -155.4(4)
O14 Mn1 O15 Mn5 32.8(4)
N3 Mn1 O15 Mn5 -93.0(14)
O6 Mn1 O15 Mn5 -61.4(4)
O5 Mn1 O15 Mn5 125.7(3)
Mn2 Mn1 O15 Mn5 -151.5(5)
Mn3 Mn1 O15 Mn5 169.9(3)
O16 Mn2 O15 Mn1 3.9(2)
O11 Mn2 O15 Mn1 173.3(2)
O10 Mn2 O15 Mn1 -18(3)
O2 Mn2 O15 Mn1 -88.2(2)
O4 Mn2 O15 Mn1 82.1(2)
Mn3 Mn2 O15 Mn1 42.40(19)
O16 Mn2 O15 Mn5 157.1(3)
O11 Mn2 O15 Mn5 -33.5(4)
O10 Mn2 O15 Mn5 135(2)
O2 Mn2 O15 Mn5 65.0(3)
O4 Mn2 O15 Mn5 -124.6(3)
Mn1 Mn2 O15 Mn5 153.3(5)
Mn3 Mn2 O15 Mn5 -164.3(3)
O7 Mn5 O15 Mn1 -118.6(4)
O8 Mn5 O15 Mn1 64.2(4)
N4 Mn5 O15 Mn1 178(100)
O13 Mn5 O15 Mn1 -28.9(4)
O12 Mn5 O15 Mn1 154.0(3)
O7 Mn5 O15 Mn2 96.7(3)
O8 Mn5 O15 Mn2 -80.5(3)
N4 Mn5 O15 Mn2 33(7)
O13 Mn5 O15 Mn2 -173.5(3)
O12 Mn5 O15 Mn2 9.3(3)
O15 Mn1 O16 Mn2 3.8(2)
O14 Mn1 O16 Mn2 107.1(15)
N3 Mn1 O16 Mn2 -167.2(2)
O6 Mn1 O16 Mn2 -87.1(2)
O5 Mn1 O16 Mn2 109.5(2)
Mn3 Mn1 O16 Mn2 101.9(3)
O15 Mn1 O16 Mn3 -98.1(3)
O14 Mn1 O16 Mn3 5.2(16)
N3 Mn1 O16 Mn3 90.9(3)
O6 Mn1 O16 Mn3 171.0(2)
O5 Mn1 O16 Mn3 7.6(2)
Mn2 Mn1 O16 Mn3 -101.9(3)
O15 Mn2 O16 Mn1 -3.8(2)
O11 Mn2 O16 Mn1 -103.5(12)
O10 Mn2 O16 Mn1 174.4(2)
O2 Mn2 O16 Mn1 84.5(2)
O4 Mn2 O16 Mn1 -98.3(2)
Mn3 Mn2 O16 Mn1 -111.6(3)
O15 Mn2 O16 Mn3 107.8(2)
O11 Mn2 O16 Mn3 8.0(13)
O10 Mn2 O16 Mn3 -74.0(2)
O2 Mn2 O16 Mn3 -163.9(2)
O4 Mn2 O16 Mn3 13.3(2)
Mn1 Mn2 O16 Mn3 111.6(3)
O4 Mn3 O16 Mn1 84.2(3)
O3 Mn3 O16 Mn1 -93.7(3)
N2 Mn3 O16 Mn1 97.3(12)
O9 Mn3 O16 Mn1 176.6(3)
O5 Mn3 O16 Mn1 -7.5(2)
Mn2 Mn3 O16 Mn1 99.5(3)
O4 Mn3 O16 Mn2 -15.3(2)
O3 Mn3 O16 Mn2 166.7(2)
N2 Mn3 O16 Mn2 -2.3(13)
O9 Mn3 O16 Mn2 77.0(2)
O5 Mn3 O16 Mn2 -107.0(2)
Mn1 Mn3 O16 Mn2 -99.5(3)
O1 Mn4 N1 C7 9.2(7)
O6 Mn4 N1 C7 -124(3)
O2 Mn4 N1 C7 -165.5(7)
O8 Mn4 N1 C7 101.2(7)
O17 Mn4 N1 C7 -78.6(7)
O1 Mn4 N1 C8 -177.4(5)
O6 Mn4 N1 C8 50(4)
O2 Mn4 N1 C8 7.9(5)
O8 Mn4 N1 C8 -85.5(5)
O17 Mn4 N1 C8 94.7(5)
O4 Mn3 N2 C16 -178.4(7)
O3 Mn3 N2 C16 -0.7(7)
O16 Mn3 N2 C16 168.4(10)
O9 Mn3 N2 C16 89.6(7)
O5 Mn3 N2 C16 -89.2(7)
Mn2 Mn3 N2 C16 166.6(5)
Mn1 Mn3 N2 C16 -110.9(6)
O4 Mn3 N2 C17 1.4(5)
O3 Mn3 N2 C17 179.1(5)
O16 Mn3 N2 C17 -11.7(15)
O9 Mn3 N2 C17 -90.6(5)
O5 Mn3 N2 C17 90.6(5)
Mn2 Mn3 N2 C17 -13.6(6)
Mn1 Mn3 N2 C17 68.9(6)
O15 Mn1 N3 C25 -158.1(11)
O16 Mn1 N3 C25 -96.3(7)
O14 Mn1 N3 C25 75.4(7)
O6 Mn1 N3 C25 169.8(7)
O5 Mn1 N3 C25 -15.6(7)
Mn2 Mn1 N3 C25 -108.0(6)
Mn3 Mn1 N3 C25 -61.2(7)
O15 Mn1 N3 C26 24.9(16)
O16 Mn1 N3 C26 86.6(5)
O14 Mn1 N3 C26 -101.7(5)
O6 Mn1 N3 C26 -7.3(5)
O5 Mn1 N3 C26 167.3(5)
Mn2 Mn1 N3 C26 74.9(6)
Mn3 Mn1 N3 C26 121.7(5)
O15 Mn5 N4 C34 44(8)
O7 Mn5 N4 C34 -20.2(7)
O8 Mn5 N4 C34 157.3(7)
O13 Mn5 N4 C34 -109.9(7)
O12 Mn5 N4 C34 67.3(7)
O15 Mn5 N4 C35 -130(7)
O7 Mn5 N4 C35 166.1(5)
O8 Mn5 N4 C35 -16.5(5)
O13 Mn5 N4 C35 76.3(5)
O12 Mn5 N4 C35 -106.4(5)
Mn4 O1 C1 C6 11.4(13)
Mn4 O1 C1 C2 -168.9(7)
O1 C1 C2 C3 -177.5(10)
C6 C1 C2 C3 2.1(16)
O1 C1 C2 Br2' -12.4(14)
C6 C1 C2 Br2' 167.2(9)
O1 C1 C2 Br2 14.3(14)
C6 C1 C2 Br2 -166.0(8)
C1 C2 C3 C4 0.3(18)
Br2' C2 C3 C4 -164.0(10)
Br2 C2 C3 C4 168.5(9)
C2 C3 C4 C5 -2.5(17)
C2 C3 C4 Br1 -179.1(9)
C3 C4 C5 C6 2.2(15)
Br1 C4 C5 C6 178.8(6)
O1 C1 C6 C5 177.3(8)
C2 C1 C6 C5 -2.4(13)
O1 C1 C6 C7 -4.0(13)
C2 C1 C6 C7 176.3(9)
C4 C5 C6 C1 0.3(13)
C4 C5 C6 C7 -178.5(8)
C8 N1 C7 C6 -179.4(7)
Mn4 N1 C7 C6 -6.5(11)
C1 C6 C7 N1 1.8(12)
C5 C6 C7 N1 -179.4(7)
C7 N1 C8 C9 142.2(7)
Mn4 N1 C8 C9 -31.8(7)
Mn4 O2 C9 C8 -43.9(7)
Mn2 O2 C9 C8 128.5(5)
N1 C8 C9 O2 47.7(8)
Mn3 O3 C10 C11 178.9(6)
Mn3 O3 C10 C15 0.9(11)
O3 C10 C11 C12 -175.4(8)
C15 C10 C11 C12 2.9(12)
O3 C10 C11 Br3 3.1(10)
C15 C10 C11 Br3 -178.6(6)
C10 C11 C12 C13 -1.2(14)
Br3 C11 C12 C13 -179.7(8)
C11 C12 C13 C14 -1.9(16)
C11 C12 C13 Br4' -174.2(9)
C11 C12 C13 Br4 176.2(7)
C12 C13 C14 C15 3.0(16)
Br4' C13 C14 C15 172.5(12)
Br4 C13 C14 C15 -175.2(7)
O3 C10 C15 C16 -1.5(12)
C11 C10 C15 C16 -179.7(7)
O3 C10 C15 C14 176.5(7)
C11 C10 C15 C14 -1.7(12)
C13 C14 C15 C16 176.9(9)
C13 C14 C15 C10 -1.2(14)
C17 N2 C16 C15 -179.5(8)
Mn3 N2 C16 C15 0.3(12)
C10 C15 C16 N2 0.9(13)
C14 C15 C16 N2 -177.2(8)
C16 N2 C17 C18 -156.6(7)
Mn3 N2 C17 C18 23.6(8)
Mn3 O4 C18 C17 49.7(7)
Mn2 O4 C18 C17 163.0(5)
N2 C17 C18 O4 -44.9(8)
Mn1 O5 C19 C20 160.7(5)
Mn3 O5 C19 C20 -88.3(7)
Mn1 O5 C19 C24 -21.3(9)
Mn3 O5 C19 C24 89.7(7)
O5 C19 C20 C21 178.6(7)
C24 C19 C20 C21 0.4(11)
O5 C19 C20 Br5 -2.6(10)
C24 C19 C20 Br5 179.3(5)
C19 C20 C21 C22 -1.4(13)
Br5 C20 C21 C22 179.8(7)
C20 C21 C22 C23 0.2(15)
C20 C21 C22 Br6 -179.8(7)
C21 C22 C23 C24 1.9(15)
Br6 C22 C23 C24 -178.0(7)
C22 C23 C24 C19 -2.9(13)
C22 C23 C24 C25 -179.7(8)
O5 C19 C24 C23 -176.5(7)
C20 C19 C24 C23 1.7(11)
O5 C19 C24 C25 0.1(11)
C20 C19 C24 C25 178.2(7)
C26 N3 C25 C24 -180.0(7)
Mn1 N3 C25 C24 3.1(12)
C23 C24 C25 N3 -172.7(8)
C19 C24 C25 N3 10.7(12)
C25 N3 C26 C27 -144.4(7)
Mn1 N3 C26 C27 33.0(8)
Mn4 O6 C27 C26 -131.0(6)
Mn1 O6 C27 C26 44.8(7)
N3 C26 C27 O6 -51.6(9)
Mn5 O7 C28 C29 146.7(6)
Mn5 O7 C28 C33 -33.2(11)
O7 C28 C29 C30 176.7(8)
C33 C28 C29 C30 -3.4(12)
O7 C28 C29 Br7 -2.7(10)
C33 C28 C29 Br7 177.1(6)
C28 C29 C30 C31 1.1(13)
Br7 C29 C30 C31 -179.5(6)
C29 C30 C31 C32 1.1(12)
C29 C30 C31 Br8 -179.0(6)
C30 C31 C32 C33 -0.7(12)
Br8 C31 C32 C33 179.5(6)
C31 C32 C33 C28 -1.8(11)
C31 C32 C33 C34 177.0(7)
O7 C28 C33 C32 -176.4(7)
C29 C28 C33 C32 3.7(11)
O7 C28 C33 C34 4.8(12)
C29 C28 C33 C34 -175.1(7)
C35 N4 C34 C33 176.1(7)
Mn5 N4 C34 C33 3.0(11)
C32 C33 C34 N4 -168.6(7)
C28 C33 C34 N4 10.2(12)
C34 N4 C35 C36 -135.7(8)
Mn5 N4 C35 C36 38.3(8)
Mn5 O8 C36 C35 36.6(8)
Mn4 O8 C36 C35 -166.9(5)
N4 C35 C36 O8 -47.7(9)
Mn2 O10 C37 O9 4.8(12)
Mn2 O10 C37 C38 179.8(7)
Mn3 O9 C37 O10 5.0(11)
Mn3 O9 C37 C38 -169.8(7)
Mn5 O12 C39 O11 -46.3(10)
Mn5 O12 C39 C40 133.5(7)
Mn2 O11 C39 O12 4.0(12)
Mn2 O11 C39 C40 -175.8(6)
Mn5 O13 C41 O14 11.6(13)
Mn5 O13 C41 C42 -168.9(7)
Mn1 O14 C41 O13 -6.6(13)
Mn1 O14 C41 C42 173.9(6)
O1 Mn4 O17 C43 -66.5(13)
O6 Mn4 O17 C43 -160.4(13)
O2 Mn4 O17 C43 105.0(13)
N1 Mn4 O17 C43 22.5(13)
O8 Mn4 O17 C43 -152(6)
